data_7109620
loop_
_publ_author_name
'Sanjoy Mukherjee'
'Pakkirisamy Thilagar'

_publ_section_title
;
 Molecular flexibility tuned emission in 'V' shaped naphthalimides: Hg(II)
 detection and aggregation-induced emission enhancement (AIEE)
;
_journal_name_full Chem.Commun.
_journal_page_first 7292
_journal_paper_doi 10.1039/c3cc43351j
_journal_volume 49
_journal_year 2013
_chemical_formula_moiety 'C25 H25 N O3 S2'
_chemical_formula_sum 'C25 H25 N O3 S2'
_chemical_formula_weight 451.58
_chemical_name_systematic
;
 ?
;
_space_group_IT_number 2
_symmetry_cell_setting triclinic
_symmetry_space_group_name_Hall '-P 1'
_symmetry_space_group_name_H-M 'P -1'
_atom_sites_solution_hydrogens geom
_atom_sites_solution_primary direct
_atom_sites_solution_secondary difmap
_audit_creation_method SHELXL-97
_cell_angle_alpha 87.905(2)
_cell_angle_beta 76.192(2)
_cell_angle_gamma 87.453(2)
_cell_formula_units_Z 2
_cell_length_a 8.6529(7)
_cell_length_b 8.6955(7)
_cell_length_c 15.3316(12)
_cell_measurement_reflns_used 6596
_cell_measurement_temperature 293(2)
_cell_measurement_theta_max 30.74
_cell_measurement_theta_min 3.20
_cell_volume 1118.73(16)
_computing_cell_refinement 'Bruker SMART'
_computing_data_collection 'Bruker SMART'
_computing_data_reduction 'Bruker SAINT'
_computing_molecular_graphics 'ORTEP-3 for Windows (Farrugia, 1999)'
_computing_publication_material WinGX
_computing_structure_refinement 'SHELXL97 (Sheldrick, 2008)'
_computing_structure_solution 'SHELXS97 (Sheldrick, 2008)'
_diffrn_ambient_temperature 293(2)
_diffrn_measured_fraction_theta_full 0.992
_diffrn_measured_fraction_theta_max 0.992
_diffrn_measurement_device_type 'CCD area detector'
_diffrn_measurement_method 'phi and omega scans'
_diffrn_radiation_monochromator graphite
_diffrn_radiation_source 'fine-focus sealed tube'
_diffrn_radiation_type MoK\a
_diffrn_radiation_wavelength 0.71073
_diffrn_reflns_av_R_equivalents 0.0262
_diffrn_reflns_av_sigmaI/netI 0.0643
_diffrn_reflns_limit_h_max 12
_diffrn_reflns_limit_h_min -12
_diffrn_reflns_limit_k_max 12
_diffrn_reflns_limit_k_min -12
_diffrn_reflns_limit_l_max 22
_diffrn_reflns_limit_l_min -22
_diffrn_reflns_number 11706
_diffrn_reflns_theta_full 30.20
_diffrn_reflns_theta_max 30.20
_diffrn_reflns_theta_min 3.20
_exptl_absorpt_coefficient_mu 0.265
_exptl_absorpt_correction_T_max 0.9013
_exptl_absorpt_correction_T_min 0.8158
_exptl_absorpt_correction_type empirical
_exptl_absorpt_process_details SADABS
_exptl_crystal_colour yellow
_exptl_crystal_density_diffrn 1.341
_exptl_crystal_density_method 'not measured'
_exptl_crystal_description rectangular
_exptl_crystal_F_000 476
_exptl_crystal_size_max 0.52
_exptl_crystal_size_mid 0.48
_exptl_crystal_size_min 0.44
_refine_diff_density_max 0.421
_refine_diff_density_min -0.240
_refine_diff_density_rms 0.056
_refine_ls_extinction_method none
_refine_ls_goodness_of_fit_ref 1.031
_refine_ls_hydrogen_treatment constr
_refine_ls_matrix_type full
_refine_ls_number_parameters 280
_refine_ls_number_reflns 6596
_refine_ls_number_restraints 0
_refine_ls_restrained_S_all 1.031
_refine_ls_R_factor_all 0.1508
_refine_ls_R_factor_gt 0.0654
_refine_ls_shift/su_max 0.000
_refine_ls_shift/su_mean 0.000
_refine_ls_structure_factor_coef Fsqd
_refine_ls_weighting_details 'calc w=1/[\s^2^(Fo^2^)+(0.0891P)^2^+0.0994P] where P=(Fo^2^+2Fc^2^)/3'
_refine_ls_weighting_scheme calc
_refine_ls_wR_factor_gt 0.1577
_refine_ls_wR_factor_ref 0.1947
_reflns_number_gt 3164
_reflns_number_total 6596
_reflns_threshold_expression >2\s(I)
_cod_data_source_file c3cc43351j.txt
_cod_data_source_block 4
_cod_original_cell_volume 1118.73(15)
_cod_database_code 7109620

loop_
_symmetry_equiv_pos_as_xyz
'x, y, z'
'-x, -y, -z'

loop_
_atom_site_label
_atom_site_type_symbol
_atom_site_fract_x
_atom_site_fract_y
_atom_site_fract_z
_atom_site_U_iso_or_equiv
_atom_site_adp_type
_atom_site_occupancy
_atom_site_symmetry_multiplicity
_atom_site_calc_flag
_atom_site_refinement_flags
S1 S 0.28344(10) 1.44886(8) 0.29672(5) 0.0666(3) Uani 1 1 d .
S2 S 0.15920(9) 1.25400(8) 0.45802(4) 0.0591(2) Uani 1 1 d .
O1 O 1.1068(2) 0.7963(2) -0.19661(13) 0.0636(5) Uani 1 1 d .
O2 O 1.0196(2) 0.2847(2) -0.17847(13) 0.0722(6) Uani 1 1 d .
O3 O 0.5203(2) 0.77047(19) 0.14619(12) 0.0607(5) Uani 1 1 d .
N1 N 1.0703(2) 0.5386(2) -0.18266(13) 0.0476(5) Uani 1 1 d .
C13 C 1.2123(3) 0.5141(3) -0.25742(17) 0.0583(7) Uani 1 1 d .
H13A H 1.2542 0.4095 -0.2532 0.070 Uiso 1 1 calc R
H13B H 1.2938 0.5835 -0.2516 0.070 Uiso 1 1 calc R
C14 C 1.1758(4) 0.5409(4) -0.34768(19) 0.0809(10) Uani 1 1 d .
H14A H 1.2712 0.5242 -0.3939 0.121 Uiso 1 1 calc R
H14B H 1.1358 0.6448 -0.3525 0.121 Uiso 1 1 calc R
H14C H 1.0972 0.4707 -0.3544 0.121 Uiso 1 1 calc R
C11 C 1.0313(3) 0.6911(3) -0.15594(16) 0.0460(6) Uani 1 1 d .
C1 C 0.8973(3) 0.7141(3) -0.07753(15) 0.0406(5) Uani 1 1 d .
C10 C 0.8104(3) 0.5868(2) -0.03426(14) 0.0363(5) Uani 1 1 d .
C8 C 0.8498(3) 0.4369(2) -0.06731(15) 0.0401(5) Uani 1 1 d .
C12 C 0.9837(3) 0.4112(3) -0.14641(16) 0.0490(6) Uani 1 1 d .
C7 C 0.7642(3) 0.3143(3) -0.02449(16) 0.0475(6) Uani 1 1 d .
H7 H 0.7902 0.2157 -0.0463 0.057 Uiso 1 1 calc R
C6 C 0.6399(3) 0.3359(3) 0.05076(16) 0.0489(6) Uani 1 1 d .
H6 H 0.5835 0.2520 0.0790 0.059 Uiso 1 1 calc R
C5 C 0.6001(3) 0.4806(3) 0.08352(15) 0.0427(6) Uani 1 1 d .
H5 H 0.5163 0.4943 0.1337 0.051 Uiso 1 1 calc R
C9 C 0.6844(3) 0.6082(2) 0.04203(14) 0.0372(5) Uani 1 1 d .
C4 C 0.6483(3) 0.7609(3) 0.07346(16) 0.0451(6) Uani 1 1 d .
C3 C 0.7327(3) 0.8827(3) 0.03103(18) 0.0561(7) Uani 1 1 d .
H3 H 0.7069 0.9817 0.0522 0.067 Uiso 1 1 calc R
C2 C 0.8577(3) 0.8577(3) -0.04424(16) 0.0508(6) Uani 1 1 d .
H2 H 0.9154 0.9409 -0.0723 0.061 Uiso 1 1 calc R
C15 C 0.4832(3) 0.9055(3) 0.19508(16) 0.0480(6) Uani 1 1 d .
C16 C 0.5909(3) 0.9725(3) 0.23276(17) 0.0524(7) Uani 1 1 d .
H16 H 0.6962 0.9359 0.2217 0.063 Uiso 1 1 calc R
C17 C 0.5385(3) 1.0977(3) 0.28834(17) 0.0499(6) Uani 1 1 d .
H17 H 0.6103 1.1448 0.3143 0.060 Uiso 1 1 calc R
C18 C 0.3820(3) 1.1528(3) 0.30555(15) 0.0449(6) Uani 1 1 d .
C19 C 0.2774(3) 1.0819(3) 0.26635(16) 0.0531(7) Uani 1 1 d .
H19 H 0.1722 1.1185 0.2771 0.064 Uiso 1 1 calc R
C20 C 0.3255(3) 0.9578(3) 0.21153(17) 0.0542(7) Uani 1 1 d .
H20 H 0.2534 0.9101 0.1861 0.065 Uiso 1 1 calc R
C21 C 0.3300(3) 1.2888(3) 0.36605(16) 0.0502(6) Uani 1 1 d .
H21 H 0.4192 1.3159 0.3909 0.060 Uiso 1 1 calc R
C22 C 0.2397(4) 1.6073(3) 0.3732(2) 0.0780(10) Uani 1 1 d .
H22A H 0.1971 1.6939 0.3435 0.094 Uiso 1 1 calc R
H22B H 0.1571 1.5770 0.4250 0.094 Uiso 1 1 calc R
C23 C 0.3785(5) 1.6595(4) 0.4055(3) 0.0977(12) Uani 1 1 d .
H23A H 0.3447 1.7436 0.4453 0.147 Uiso 1 1 calc R
H23B H 0.4602 1.6926 0.3550 0.147 Uiso 1 1 calc R
H23C H 0.4197 1.5758 0.4369 0.147 Uiso 1 1 calc R
C24 C 0.2435(4) 1.1116(4) 0.5250(2) 0.0786(9) Uani 1 1 d .
H24A H 0.2823 1.0215 0.4896 0.094 Uiso 1 1 calc R
H24B H 0.3326 1.1540 0.5430 0.094 Uiso 1 1 calc R
C25 C 0.1186(4) 1.0667(4) 0.6064(2) 0.0892(11) Uani 1 1 d .
H25A H 0.1628 0.9909 0.6416 0.134 Uiso 1 1 calc R
H25B H 0.0308 1.0246 0.5882 0.134 Uiso 1 1 calc R
H25C H 0.0819 1.1559 0.6418 0.134 Uiso 1 1 calc R

loop_
_atom_site_aniso_label
_atom_site_aniso_U_11
_atom_site_aniso_U_22
_atom_site_aniso_U_33
_atom_site_aniso_U_23
_atom_site_aniso_U_13
_atom_site_aniso_U_12
S1 0.0741(5) 0.0537(4) 0.0570(4) 0.0044(3) 0.0107(4) 0.0096(4)
S2 0.0643(5) 0.0554(4) 0.0469(4) -0.0022(3) 0.0065(3) 0.0081(3)
O1 0.0605(12) 0.0539(11) 0.0630(12) 0.0037(9) 0.0124(10) -0.0098(9)
O2 0.0867(15) 0.0480(11) 0.0683(13) -0.0224(10) 0.0098(11) 0.0067(10)
O3 0.0661(12) 0.0429(10) 0.0575(11) -0.0151(8) 0.0184(9) -0.0031(9)
N1 0.0446(12) 0.0497(12) 0.0420(11) -0.0061(9) 0.0020(9) 0.0052(10)
C13 0.0487(16) 0.0641(17) 0.0530(16) -0.0080(13) 0.0049(13) 0.0081(14)
C14 0.074(2) 0.115(3) 0.0478(17) -0.0113(17) -0.0014(15) 0.000(2)
C11 0.0465(15) 0.0476(14) 0.0406(13) -0.0013(11) -0.0042(11) 0.0020(12)
C1 0.0432(14) 0.0370(12) 0.0376(12) -0.0007(10) -0.0019(10) -0.0003(10)
C10 0.0401(13) 0.0328(11) 0.0352(11) -0.0024(9) -0.0082(10) 0.0026(10)
C8 0.0459(14) 0.0347(12) 0.0390(12) -0.0040(9) -0.0090(11) 0.0025(10)
C12 0.0554(16) 0.0449(14) 0.0432(14) -0.0061(11) -0.0050(12) 0.0054(12)
C7 0.0625(17) 0.0312(12) 0.0477(14) -0.0061(10) -0.0102(13) 0.0005(11)
C6 0.0602(17) 0.0366(13) 0.0478(14) 0.0049(11) -0.0083(13) -0.0113(12)
C5 0.0449(14) 0.0426(13) 0.0363(12) -0.0010(10) -0.0012(10) -0.0025(11)
C9 0.0419(13) 0.0343(12) 0.0349(11) -0.0014(9) -0.0083(10) -0.0004(10)
C4 0.0491(15) 0.0386(13) 0.0407(13) -0.0067(10) 0.0026(11) 0.0041(11)
C3 0.0708(19) 0.0320(12) 0.0533(15) -0.0048(11) 0.0096(14) 0.0014(12)
C2 0.0618(17) 0.0338(12) 0.0483(14) 0.0031(10) 0.0033(13) -0.0044(12)
C15 0.0534(16) 0.0390(13) 0.0412(13) -0.0054(10) 0.0087(12) 0.0034(12)
C16 0.0396(14) 0.0468(14) 0.0618(16) -0.0084(12) 0.0054(12) 0.0058(12)
C17 0.0474(15) 0.0451(14) 0.0536(15) -0.0096(12) -0.0037(12) -0.0008(12)
C18 0.0443(14) 0.0427(13) 0.0414(13) -0.0039(10) 0.0021(11) 0.0009(11)
C19 0.0450(15) 0.0595(16) 0.0500(15) -0.0118(12) -0.0031(12) 0.0145(12)
C20 0.0568(17) 0.0607(16) 0.0434(14) -0.0090(12) -0.0085(12) 0.0017(14)
C21 0.0507(15) 0.0456(14) 0.0476(14) -0.0087(11) 0.0019(12) 0.0037(12)
C22 0.081(2) 0.0461(16) 0.089(2) 0.0000(15) 0.0130(19) 0.0100(16)
C23 0.113(3) 0.062(2) 0.106(3) -0.009(2) 0.001(2) -0.013(2)
C24 0.086(2) 0.071(2) 0.074(2) 0.0110(17) -0.0124(19) 0.0061(18)
C25 0.103(3) 0.088(2) 0.074(2) 0.0213(19) -0.018(2) -0.011(2)

loop_
_atom_type_symbol
_atom_type_description
_atom_type_scat_dispersion_real
_atom_type_scat_dispersion_imag
_atom_type_scat_source
C C 0.0033 0.0016 'International Tables Vol C Tables 4.2.6.8 and 6.1.1.4'
H H 0.0000 0.0000 'International Tables Vol C Tables 4.2.6.8 and 6.1.1.4'
N N 0.0061 0.0033 'International Tables Vol C Tables 4.2.6.8 and 6.1.1.4'
O O 0.0106 0.0060 'International Tables Vol C Tables 4.2.6.8 and 6.1.1.4'
S S 0.1246 0.1234 'International Tables Vol C Tables 4.2.6.8 and 6.1.1.4'

loop_
_geom_angle_atom_site_label_1
_geom_angle_atom_site_label_2
_geom_angle_atom_site_label_3
_geom_angle
C22 S1 C21 103.52(14)
C21 S2 C24 100.94(14)
C4 O3 C15 121.21(19)
C12 N1 C11 125.2(2)
C12 N1 C13 118.0(2)
C11 N1 C13 116.8(2)
N1 C13 C14 112.4(2)
N1 C13 H13A 109.1
C14 C13 H13A 109.1
N1 C13 H13B 109.1
C14 C13 H13B 109.1
H13A C13 H13B 107.8
C13 C14 H14A 109.5
C13 C14 H14B 109.5
H14A C14 H14B 109.5
C13 C14 H14C 109.5
H14A C14 H14C 109.5
H14B C14 H14C 109.5
O1 C11 N1 120.3(2)
O1 C11 C1 123.0(2)
N1 C11 C1 116.7(2)
C2 C1 C10 119.3(2)
C2 C1 C11 120.3(2)
C10 C1 C11 120.4(2)
C9 C10 C8 119.3(2)
C9 C10 C1 120.46(19)
C8 C10 C1 120.3(2)
C7 C8 C10 119.6(2)
C7 C8 C12 120.1(2)
C10 C8 C12 120.2(2)
O2 C12 N1 120.6(2)
O2 C12 C8 122.5(2)
N1 C12 C8 116.9(2)
C8 C7 C6 120.9(2)
C8 C7 H7 119.5
C6 C7 H7 119.5
C5 C6 C7 120.2(2)
C5 C6 H6 119.9
C7 C6 H6 119.9
C6 C5 C9 120.6(2)
C6 C5 H5 119.7
C9 C5 H5 119.7
C5 C9 C10 119.4(2)
C5 C9 C4 122.9(2)
C10 C9 C4 117.7(2)
C3 C4 O3 125.4(2)
C3 C4 C9 121.3(2)
O3 C4 C9 113.2(2)
C4 C3 C2 119.7(2)
C4 C3 H3 120.2
C2 C3 H3 120.2
C1 C2 C3 121.6(2)
C1 C2 H2 119.2
C3 C2 H2 119.2
C16 C15 C20 121.6(2)
C16 C15 O3 122.3(2)
C20 C15 O3 115.8(2)
C15 C16 C17 118.2(2)
C15 C16 H16 120.9
C17 C16 H16 120.9
C18 C17 C16 121.4(2)
C18 C17 H17 119.3
C16 C17 H17 119.3
C19 C18 C17 118.5(2)
C19 C18 C21 121.7(2)
C17 C18 C21 119.8(2)
C18 C19 C20 121.4(2)
C18 C19 H19 119.3
C20 C19 H19 119.3
C19 C20 C15 118.8(3)
C19 C20 H20 120.6
C15 C20 H20 120.6
C18 C21 S1 107.37(16)
C18 C21 S2 114.00(17)
S1 C21 S2 109.41(13)
C18 C21 H21 108.6
S1 C21 H21 108.6
S2 C21 H21 108.6
C23 C22 S1 115.2(2)
C23 C22 H22A 108.5
S1 C22 H22A 108.5
C23 C22 H22B 108.5
S1 C22 H22B 108.5
H22A C22 H22B 107.5
C22 C23 H23A 109.5
C22 C23 H23B 109.5
H23A C23 H23B 109.5
C22 C23 H23C 109.5
H23A C23 H23C 109.5
H23B C23 H23C 109.5
C25 C24 S2 109.4(2)
C25 C24 H24A 109.8
S2 C24 H24A 109.8
C25 C24 H24B 109.8
S2 C24 H24B 109.8
H24A C24 H24B 108.2
C24 C25 H25A 109.5
C24 C25 H25B 109.5
H25A C25 H25B 109.5
C24 C25 H25C 109.5
H25A C25 H25C 109.5
H25B C25 H25C 109.5

loop_
_geom_bond_atom_site_label_1
_geom_bond_atom_site_label_2
_geom_bond_distance
S1 C22 1.809(3)
S1 C21 1.809(3)
S2 C21 1.810(3)
S2 C24 1.818(3)
O1 C11 1.212(3)
O2 C12 1.218(3)
O3 C4 1.373(3)
O3 C15 1.400(3)
N1 C12 1.389(3)
N1 C11 1.405(3)
N1 C13 1.480(3)
C13 C14 1.499(4)
C13 H13A 0.9700
C13 H13B 0.9700
C14 H14A 0.9600
C14 H14B 0.9600
C14 H14C 0.9600
C11 C1 1.470(3)
C1 C2 1.364(3)
C1 C10 1.419(3)
C10 C9 1.407(3)
C10 C8 1.414(3)
C8 C7 1.379(3)
C8 C12 1.480(3)
C7 C6 1.389(3)
C7 H7 0.9300
C6 C5 1.371(3)
C6 H6 0.9300
C5 C9 1.403(3)
C5 H5 0.9300
C9 C4 1.426(3)
C4 C3 1.367(3)
C3 C2 1.397(3)
C3 H3 0.9300
C2 H2 0.9300
C15 C16 1.368(4)
C15 C20 1.386(3)
C16 C17 1.398(3)
C16 H16 0.9300
C17 C18 1.383(3)
C17 H17 0.9300
C18 C19 1.377(3)
C18 C21 1.515(3)
C19 C20 1.380(3)
C19 H19 0.9300
C20 H20 0.9300
C21 H21 0.9800
C22 C23 1.499(5)
C22 H22A 0.9700
C22 H22B 0.9700
C23 H23A 0.9600
C23 H23B 0.9600
C23 H23C 0.9600
C24 C25 1.496(4)
C24 H24A 0.9700
C24 H24B 0.9700
C25 H25A 0.9600
C25 H25B 0.9600
C25 H25C 0.9600
